data_4087437
loop_
_publ_author_name
'Li, Ying'
'Zhang, Yahui'
'Yang, Dawei'
'Li, Yang'
'Sun, Puhua'
'Wang, Baomin'
'Qu, Jingping'

_publ_section_title
;
 Synthesis and Reactivity of Thioether-Dithiolate-Bridged Multi-iron
 Complexes
;
_journal_issue 9
_journal_name_full Organometallics
_journal_page_first 1661
_journal_paper_doi 10.1021/acs.organomet.5b00118
_journal_volume 34
_journal_year 2015
_chemical_formula_sum 'C26 H41 F12 Fe2 N P2 S3'
_chemical_formula_weight 865.42
_space_group_IT_number 14
_space_group_name_Hall '-P 2ybc'
_space_group_name_H-M_alt 'P 1 21/c 1'
_symmetry_cell_setting monoclinic
_symmetry_space_group_name_H-M 'P 1 21/c 1'
_atom_sites_solution_hydrogens geom
_atom_sites_solution_primary direct
_atom_sites_solution_secondary difmap
_audit_creation_method SHELXL-97
_cell_angle_alpha 90.00
_cell_angle_beta 91.994(9)
_cell_angle_gamma 90.00
_cell_formula_units_Z 8
_cell_length_a 14.6585(18)
_cell_length_b 23.813(3)
_cell_length_c 20.489(3)
_cell_measurement_temperature 298(2)
_cell_volume 7147.6(16)
_computing_cell_refinement 'Bruker SMART'
_computing_data_collection 'Bruker SMART'
_computing_data_reduction 'Bruker SAINT'
_computing_molecular_graphics 'Bruker SHELXTL'
_computing_publication_material 'Bruker SHELXTL'
_computing_structure_refinement 'Bruker SHELXTL'
_computing_structure_solution 'Bruker SHELXTL'
_diffrn_ambient_temperature 298(2)
_diffrn_measured_fraction_theta_full 0.991
_diffrn_measured_fraction_theta_max 0.991
_diffrn_measurement_device_type 'CCD area detector'
_diffrn_measurement_method 'phi and omega scans'
_diffrn_radiation_monochromator graphite
_diffrn_radiation_source 'fine-focus sealed tube'
_diffrn_radiation_type MoK\a
_diffrn_radiation_wavelength 0.71073
_diffrn_reflns_av_R_equivalents 0.0000
_diffrn_reflns_av_sigmaI/netI 0.1649
_diffrn_reflns_limit_h_max 17
_diffrn_reflns_limit_h_min -17
_diffrn_reflns_limit_k_max 28
_diffrn_reflns_limit_k_min 0
_diffrn_reflns_limit_l_max 24
_diffrn_reflns_limit_l_min 0
_diffrn_reflns_number 12499
_diffrn_reflns_theta_full 25.00
_diffrn_reflns_theta_max 25.00
_diffrn_reflns_theta_min 1.63
_exptl_absorpt_coefficient_mu 1.159
_exptl_absorpt_correction_T_max 0.793
_exptl_absorpt_correction_T_min 0.722
_exptl_absorpt_correction_type empirical
_exptl_absorpt_process_details SADABS
_exptl_crystal_colour black
_exptl_crystal_density_diffrn 1.608
_exptl_crystal_density_method 'not measured'
_exptl_crystal_description block
_exptl_crystal_F_000 3536
_exptl_crystal_size_max 0.29
_exptl_crystal_size_mid 0.26
_exptl_crystal_size_min 0.20
_platon_squeeze_details
;
;
_refine_diff_density_max 0.654
_refine_diff_density_min -0.867
_refine_diff_density_rms 0.105
_refine_ls_extinction_method none
_refine_ls_goodness_of_fit_ref 1.000
_refine_ls_hydrogen_treatment 'riding mode'
_refine_ls_matrix_type full
_refine_ls_number_parameters 830
_refine_ls_number_reflns 12499
_refine_ls_number_restraints 0
_refine_ls_restrained_S_all 1.000
_refine_ls_R_factor_all 0.1856
_refine_ls_R_factor_gt 0.0837
_refine_ls_shift/su_max 0.001
_refine_ls_shift/su_mean 0.000
_refine_ls_structure_factor_coef Fsqd
_refine_ls_weighting_details 'calc w=1/[\s^2^(Fo^2^)+(0.0686P)^2^+0.0000P] where P=(Fo^2^+2Fc^2^)/3'
_refine_ls_weighting_scheme calc
_refine_ls_wR_factor_gt 0.1794
_refine_ls_wR_factor_ref 0.2100
_reflns_number_gt 5354
_reflns_number_total 12499
_reflns_threshold_expression >2sigma(I)
_cod_data_source_file om5b00118_si_010.cif
_cod_data_source_block 1
_cod_depositor_comments
;
The following automatic conversions were performed:

data item '_symmetry_cell_setting' value 'Monoclinic' was changed to
'monoclinic' in accordance with the
/home/saulius/struct/COD-crude-data/automatic-downloads/DataCite-retrospective/ACS/depositions/lib/dictionaries/cif_core.dic
dictionary named 'cif_core.dic' version 2.4.2 last updated on
2011-04-26.

Automatic conversion script
Id: cif_fix_values 6909 2019-04-08 15:41:33Z antanas 
;
_cod_original_cell_volume 7147.8(15)
_cod_original_sg_symbol_H-M 'P2(1)/c  '
_cod_database_code 4087437

loop_
_symmetry_equiv_pos_as_xyz
'x, y, z'
'-x, y+1/2, -z+1/2'
'-x, -y, -z'
'x, -y-1/2, z-1/2'

loop_
_atom_site_label
_atom_site_type_symbol
_atom_site_fract_x
_atom_site_fract_y
_atom_site_fract_z
_atom_site_U_iso_or_equiv
_atom_site_adp_type
_atom_site_occupancy
_atom_site_symmetry_multiplicity
_atom_site_calc_flag
_atom_site_refinement_flags
Fe1 Fe -0.91073(8) 0.93459(5) 0.79248(5) 0.0462(3) Uani 1 1 d .
Fe2 Fe -1.04388(8) 0.85226(5) 0.79153(5) 0.0486(3) Uani 1 1 d .
Fe3 Fe -0.49875(8) 0.70502(5) 0.92689(6) 0.0525(4) Uani 1 1 d .
Fe4 Fe -0.63347(8) 0.62891(5) 0.89314(6) 0.0565(4) Uani 1 1 d .
S1 S -1.04594(15) 0.93628(9) 0.74372(10) 0.0529(6) Uani 1 1 d .
S6 S -0.41992(18) 0.70154(12) 0.83630(12) 0.0760(8) Uani 1 1 d .
S3 S -0.84836(16) 0.91348(10) 0.69784(11) 0.0606(6) Uani 1 1 d .
S2 S -0.89650(15) 0.84629(9) 0.82259(11) 0.0540(6) Uani 1 1 d .
S5 S -0.62459(16) 0.71977(10) 0.86726(11) 0.0587(6) Uani 1 1 d .
S4 S -0.49420(16) 0.61300(9) 0.93573(11) 0.0609(7) Uani 1 1 d .
P1 P -0.8902(2) 1.08583(13) 0.54101(14) 0.0827(9) Uani 1 1 d .
P2 P -0.8262(2) 0.66994(14) 0.62719(16) 0.0920(10) Uani 1 1 d .
P3 P -0.3075(2) 0.85289(14) 1.11713(16) 0.0862(9) Uani 1 1 d .
P4 P -0.5024(2) 0.91808(14) 0.72471(16) 0.0851(9) Uani 1 1 d .
N1 N -1.0319(5) 0.8154(3) 0.7085(4) 0.064(2) Uani 1 1 d .
N2 N -0.6010(6) 0.6072(4) 0.8046(4) 0.083(3) Uani 1 1 d .
C1 C -0.7941(6) 0.9669(4) 0.8436(4) 0.059(2) Uani 1 1 d .
C2 C -0.8170(7) 1.0057(4) 0.7925(4) 0.058(2) Uani 1 1 d .
C3 C -0.9067(7) 1.0251(3) 0.8019(4) 0.055(2) Uani 1 1 d .
C4 C -0.9376(6) 0.9995(3) 0.8610(4) 0.057(2) Uani 1 1 d .
C5 C -0.8677(7) 0.9649(4) 0.8865(4) 0.059(2) Uani 1 1 d .
C6 C -0.7036(7) 0.9392(5) 0.8544(5) 0.095(4) Uani 1 1 d .
H6A H -0.6637 0.9636 0.8794 0.142 Uiso 1 1 calc R
H6B H -0.6776 0.9315 0.8130 0.142 Uiso 1 1 calc R
H6C H -0.7114 0.9047 0.8777 0.142 Uiso 1 1 calc R
C7 C -0.7556(7) 1.0252(4) 0.7408(5) 0.090(3) Uani 1 1 d .
H7A H -0.7224 1.0577 0.7560 0.135 Uiso 1 1 calc R
H7B H -0.7913 1.0346 0.7022 0.135 Uiso 1 1 calc R
H7C H -0.7134 0.9958 0.7310 0.135 Uiso 1 1 calc R
C8 C -0.9575(7) 1.0679(4) 0.7633(5) 0.093(3) Uani 1 1 d .
H8A H -0.9413 1.1046 0.7793 0.139 Uiso 1 1 calc R
H8B H -1.0218 1.0621 0.7673 0.139 Uiso 1 1 calc R
H8C H -0.9422 1.0649 0.7183 0.139 Uiso 1 1 calc R
C9 C -1.0219(7) 1.0181(4) 0.8936(5) 0.084(3) Uani 1 1 d .
H9A H -1.0076 1.0491 0.9221 0.126 Uiso 1 1 calc R
H9B H -1.0456 0.9876 0.9185 0.126 Uiso 1 1 calc R
H9C H -1.0668 1.0297 0.8611 0.126 Uiso 1 1 calc R
C10 C -0.8639(7) 0.9366(4) 0.9522(4) 0.085(3) Uani 1 1 d .
H10A H -0.8414 0.9626 0.9847 0.127 Uiso 1 1 calc R
H10B H -0.8239 0.9047 0.9509 0.127 Uiso 1 1 calc R
H10C H -0.9240 0.9244 0.9628 0.127 Uiso 1 1 calc R
C11 C -1.1106(6) 0.8543(4) 0.8861(4) 0.062(2) Uani 1 1 d .
C12 C -1.1719(6) 0.8707(4) 0.8353(5) 0.067(3) Uani 1 1 d .
C13 C -1.1802(6) 0.8256(4) 0.7904(5) 0.067(3) Uani 1 1 d .
C14 C -1.1225(6) 0.7803(4) 0.8161(4) 0.059(2) Uani 1 1 d .
C15 C -1.0786(6) 0.7995(4) 0.8740(4) 0.058(2) Uani 1 1 d .
C16 C -1.0963(8) 0.8842(4) 0.9507(4) 0.095(4) Uani 1 1 d .
H16A H -1.1420 0.8723 0.9802 0.143 Uiso 1 1 calc R
H16B H -1.1011 0.9240 0.9440 0.143 Uiso 1 1 calc R
H16C H -1.0369 0.8753 0.9690 0.143 Uiso 1 1 calc R
C17 C -1.2289(7) 0.9230(4) 0.8336(5) 0.091(3) Uani 1 1 d .
H17A H -1.2822 0.9173 0.8587 0.136 Uiso 1 1 calc R
H17B H -1.2471 0.9315 0.7892 0.136 Uiso 1 1 calc R
H17C H -1.1940 0.9537 0.8518 0.136 Uiso 1 1 calc R
C18 C -1.2446(7) 0.8222(5) 0.7309(5) 0.098(4) Uani 1 1 d .
H18A H -1.3030 0.8086 0.7438 0.148 Uiso 1 1 calc R
H18B H -1.2200 0.7969 0.6996 0.148 Uiso 1 1 calc R
H18C H -1.2516 0.8588 0.7118 0.148 Uiso 1 1 calc R
C19 C -1.1150(7) 0.7211(4) 0.7890(5) 0.089(3) Uani 1 1 d .
H19A H -1.1587 0.6973 0.8091 0.134 Uiso 1 1 calc R
H19B H -1.0546 0.7069 0.7982 0.134 Uiso 1 1 calc R
H19C H -1.1268 0.7218 0.7427 0.134 Uiso 1 1 calc R
C20 C -1.0177(6) 0.7643(4) 0.9178(4) 0.081(3) Uani 1 1 d .
H20A H -1.0537 0.7460 0.9498 0.121 Uiso 1 1 calc R
H20B H -0.9729 0.7879 0.9394 0.121 Uiso 1 1 calc R
H20C H -0.9876 0.7366 0.8923 0.121 Uiso 1 1 calc R
C21 C -1.0264(7) 0.9352(4) 0.6560(4) 0.072(3) Uani 1 1 d .
H21A H -1.0747 0.9131 0.6351 0.087 Uiso 1 1 calc R
H21B H -1.0331 0.9733 0.6398 0.087 Uiso 1 1 calc R
C22 C -0.9393(7) 0.9135(4) 0.6343(4) 0.077(3) Uani 1 1 d .
H22A H -0.9199 0.9360 0.5979 0.093 Uiso 1 1 calc R
H22B H -0.9482 0.8754 0.6187 0.093 Uiso 1 1 calc R
C23 C -0.8119(8) 0.8409(4) 0.7024(5) 0.092(3) Uani 1 1 d .
H23A H -0.8430 0.8205 0.6672 0.110 Uiso 1 1 calc R
H23B H -0.7471 0.8397 0.6943 0.110 Uiso 1 1 calc R
C24 C -0.8266(7) 0.8115(4) 0.7622(5) 0.088(3) Uani 1 1 d .
H24A H -0.7674 0.8035 0.7828 0.105 Uiso 1 1 calc R
H24B H -0.8549 0.7757 0.7513 0.105 Uiso 1 1 calc R
C25 C -1.0464(7) 0.7915(4) 0.6615(5) 0.073(3) Uani 1 1 d .
C26 C -1.0623(8) 0.7611(5) 0.5989(5) 0.101(4) Uani 1 1 d .
H26A H -1.1080 0.7804 0.5728 0.152 Uiso 1 1 calc R
H26B H -1.0827 0.7236 0.6077 0.152 Uiso 1 1 calc R
H26C H -1.0065 0.7596 0.5758 0.152 Uiso 1 1 calc R
C31 C -0.5105(6) 0.7368(4) 1.0264(4) 0.056(2) Uani 1 1 d .
C32 C -0.5222(7) 0.7809(4) 0.9807(5) 0.063(3) Uani 1 1 d .
C33 C -0.4403(8) 0.7852(4) 0.9473(5) 0.069(3) Uani 1 1 d .
C34 C -0.3798(7) 0.7430(4) 0.9697(4) 0.061(3) Uani 1 1 d .
C35 C -0.4232(6) 0.7134(4) 1.0188(4) 0.058(2) Uani 1 1 d .
C36 C -0.5713(7) 0.7256(5) 1.0830(5) 0.096(4) Uani 1 1 d .
H36A H -0.5528 0.7490 1.1192 0.145 Uiso 1 1 calc R
H36B H -0.5662 0.6868 1.0955 0.145 Uiso 1 1 calc R
H36C H -0.6334 0.7338 1.0701 0.145 Uiso 1 1 calc R
C37 C -0.5989(8) 0.8210(5) 0.9783(5) 0.112(4) Uani 1 1 d .
H37A H -0.5872 0.8506 1.0094 0.168 Uiso 1 1 calc R
H37B H -0.6542 0.8019 0.9888 0.168 Uiso 1 1 calc R
H37C H -0.6054 0.8367 0.9353 0.168 Uiso 1 1 calc R
C38 C -0.4168(9) 0.8311(5) 0.8975(5) 0.131(5) Uani 1 1 d .
H38A H -0.3913 0.8630 0.9202 0.196 Uiso 1 1 calc R
H38B H -0.4712 0.8421 0.8735 0.196 Uiso 1 1 calc R
H38C H -0.3732 0.8166 0.8679 0.196 Uiso 1 1 calc R
C39 C -0.2814(7) 0.7378(5) 0.9534(5) 0.096(4) Uani 1 1 d .
H39A H -0.2449 0.7604 0.9829 0.144 Uiso 1 1 calc R
H39B H -0.2735 0.7503 0.9094 0.144 Uiso 1 1 calc R
H39C H -0.2629 0.6992 0.9574 0.144 Uiso 1 1 calc R
C40 C -0.3777(7) 0.6689(4) 1.0618(5) 0.080(3) Uani 1 1 d .
H40A H -0.3497 0.6864 1.0997 0.121 Uiso 1 1 calc R
H40B H -0.3320 0.6498 1.0378 0.121 Uiso 1 1 calc R
H40C H -0.4227 0.6424 1.0752 0.121 Uiso 1 1 calc R
C41 C -0.6966(7) 0.5966(5) 0.9775(5) 0.079(3) Uani 1 1 d .
C42 C -0.6893(7) 0.5535(4) 0.9294(5) 0.072(3) Uani 1 1 d .
C43 C -0.7431(6) 0.5703(4) 0.8731(5) 0.064(3) Uani 1 1 d .
C44 C -0.7782(7) 0.6240(4) 0.8842(5) 0.068(3) Uani 1 1 d .
C45 C -0.7504(7) 0.6405(4) 0.9483(5) 0.076(3) Uani 1 1 d .
C46 C -0.6643(9) 0.5910(6) 1.0469(5) 0.133(5) Uani 1 1 d .
H46A H -0.7116 0.5745 1.0719 0.200 Uiso 1 1 calc R
H46B H -0.6493 0.6275 1.0643 0.200 Uiso 1 1 calc R
H46C H -0.6111 0.5675 1.0494 0.200 Uiso 1 1 calc R
C47 C -0.6432(7) 0.4967(4) 0.9410(6) 0.107(4) Uani 1 1 d .
H47A H -0.6861 0.4709 0.9586 0.161 Uiso 1 1 calc R
H47B H -0.5921 0.5011 0.9712 0.161 Uiso 1 1 calc R
H47C H -0.6223 0.4824 0.9003 0.161 Uiso 1 1 calc R
C48 C -0.7634(8) 0.5343(4) 0.8149(5) 0.107(4) Uani 1 1 d .
H48A H -0.8178 0.5129 0.8217 0.161 Uiso 1 1 calc R
H48B H -0.7132 0.5092 0.8086 0.161 Uiso 1 1 calc R
H48C H -0.7722 0.5576 0.7770 0.161 Uiso 1 1 calc R
C49 C -0.8431(7) 0.6554(4) 0.8401(5) 0.091(3) Uani 1 1 d .
H49A H -0.9044 0.6435 0.8478 0.137 Uiso 1 1 calc R
H49B H -0.8292 0.6480 0.7955 0.137 Uiso 1 1 calc R
H49C H -0.8377 0.6949 0.8486 0.137 Uiso 1 1 calc R
C50 C -0.7847(8) 0.6910(4) 0.9847(5) 0.106(4) Uani 1 1 d .
H50A H -0.8414 0.6818 1.0042 0.160 Uiso 1 1 calc R
H50B H -0.7939 0.7217 0.9548 0.160 Uiso 1 1 calc R
H50C H -0.7405 0.7015 1.0182 0.160 Uiso 1 1 calc R
C51 C -0.4155(7) 0.5881(4) 0.8747(5) 0.088(3) Uani 1 1 d .
H51A H -0.3616 0.5734 0.8977 0.106 Uiso 1 1 calc R
H51B H -0.4444 0.5569 0.8516 0.106 Uiso 1 1 calc R
C52 C -0.3845(8) 0.6298(5) 0.8246(6) 0.108(4) Uani 1 1 d .
H52A H -0.4073 0.6175 0.7819 0.129 Uiso 1 1 calc R
H52B H -0.3184 0.6289 0.8242 0.129 Uiso 1 1 calc R
C53 C -0.4980(7) 0.7153(4) 0.7674(4) 0.082(3) Uani 1 1 d .
H53A H -0.4709 0.7435 0.7399 0.098 Uiso 1 1 calc R
H53B H -0.5045 0.6811 0.7418 0.098 Uiso 1 1 calc R
C54 C -0.5910(8) 0.7349(5) 0.7847(5) 0.089(3) Uani 1 1 d .
H54A H -0.6353 0.7178 0.7545 0.107 Uiso 1 1 calc R
H54B H -0.5941 0.7752 0.7781 0.107 Uiso 1 1 calc R
C55 C -0.5955(7) 0.5899(4) 0.7550(6) 0.086(3) Uani 1 1 d .
C56 C -0.5872(8) 0.5697(5) 0.6812(6) 0.126(5) Uani 1 1 d .
H56A H -0.5828 0.5295 0.6799 0.189 Uiso 1 1 calc R
H56B H -0.5337 0.5858 0.6631 0.189 Uiso 1 1 calc R
H56C H -0.6403 0.5815 0.6560 0.189 Uiso 1 1 calc R
F1 F -0.8415(10) 1.1135(6) 0.4854(6) 0.267(7) Uani 1 1 d .
F2 F -0.9330(10) 1.0563(6) 0.5942(5) 0.279(8) Uani 1 1 d .
F3 F -0.8014(9) 1.0641(8) 0.5631(6) 0.320(9) Uani 1 1 d .
F4 F -0.8730(11) 1.1306(4) 0.5902(5) 0.279(7) Uani 1 1 d .
F5 F -0.9112(9) 1.0415(4) 0.4919(4) 0.237(6) Uani 1 1 d .
F6 F -0.9669(11) 1.1159(8) 0.5136(6) 0.320(10) Uani 1 1 d .
F7 F -0.7477(6) 0.6893(4) 0.6713(5) 0.196(4) Uani 1 1 d .
F8 F -0.7622(7) 0.6514(6) 0.5754(5) 0.240(6) Uani 1 1 d .
F9 F -0.8981(6) 0.6885(4) 0.6787(4) 0.155(3) Uani 1 1 d .
F10 F -0.8228(6) 0.6113(3) 0.6610(5) 0.162(3) Uani 1 1 d .
F11 F -0.8346(7) 0.7308(3) 0.5972(4) 0.190(4) Uani 1 1 d .
F12 F -0.9116(6) 0.6516(3) 0.5830(4) 0.152(3) Uani 1 1 d .
F13 F -0.3421(9) 0.9088(4) 1.1365(7) 0.303(9) Uani 1 1 d .
F14 F -0.2890(11) 0.8437(4) 1.1891(5) 0.246(6) Uani 1 1 d .
F15 F -0.2748(8) 0.7939(4) 1.1039(6) 0.236(6) Uani 1 1 d .
F16 F -0.3218(12) 0.8588(4) 1.0468(5) 0.279(8) Uani 1 1 d .
F17 F -0.3986(8) 0.8271(7) 1.1141(8) 0.308(9) Uani 1 1 d .
F18 F -0.2162(8) 0.8742(7) 1.1231(8) 0.310(9) Uani 1 1 d .
F19 F -0.5009(6) 0.9223(4) 0.6485(4) 0.169(3) Uani 1 1 d .
F20 F -0.5418(5) 0.9776(3) 0.7288(4) 0.153(3) Uani 1 1 d .
F21 F -0.4607(6) 0.8571(3) 0.7214(4) 0.160(3) Uani 1 1 d .
F22 F -0.4032(5) 0.9420(4) 0.7267(4) 0.169(3) Uani 1 1 d .
F23 F -0.5006(6) 0.9169(4) 0.7990(3) 0.179(4) Uani 1 1 d .
F24 F -0.5995(5) 0.8951(4) 0.7183(5) 0.172(4) Uani 1 1 d .

loop_
_atom_site_aniso_label
_atom_site_aniso_U_11
_atom_site_aniso_U_22
_atom_site_aniso_U_33
_atom_site_aniso_U_23
_atom_site_aniso_U_13
_atom_site_aniso_U_12
Fe1 0.0596(8) 0.0390(7) 0.0399(7) 0.0011(5) 0.0016(5) 0.0009(6)
Fe2 0.0570(8) 0.0440(7) 0.0450(7) 0.0047(5) 0.0025(5) 0.0013(6)
Fe3 0.0651(9) 0.0464(8) 0.0457(7) 0.0000(6) -0.0014(6) 0.0069(6)
Fe4 0.0599(9) 0.0475(8) 0.0617(9) -0.0043(6) -0.0068(6) -0.0016(6)
S1 0.0640(16) 0.0469(14) 0.0475(13) 0.0096(10) -0.0030(10) 0.0041(11)
S6 0.082(2) 0.089(2) 0.0574(16) -0.0028(14) 0.0050(13) 0.0113(15)
S3 0.0753(18) 0.0544(15) 0.0533(15) -0.0077(11) 0.0162(12) -0.0087(12)
S2 0.0552(15) 0.0445(13) 0.0623(15) 0.0095(11) 0.0035(11) 0.0043(11)
S5 0.0638(16) 0.0557(15) 0.0563(15) 0.0043(11) -0.0032(11) 0.0087(12)
S4 0.0711(17) 0.0431(14) 0.0674(16) -0.0103(11) -0.0141(12) 0.0071(11)
P1 0.114(3) 0.071(2) 0.062(2) 0.0059(16) -0.0132(17) -0.0150(18)
P2 0.121(3) 0.078(2) 0.078(2) -0.0139(17) 0.016(2) -0.0396(19)
P3 0.105(3) 0.075(2) 0.078(2) -0.0205(17) -0.0071(17) -0.0074(19)
P4 0.085(3) 0.088(2) 0.083(2) 0.0061(17) 0.0019(16) 0.0147(19)
N1 0.088(6) 0.053(5) 0.052(5) -0.004(4) 0.005(4) 0.001(4)
N2 0.122(8) 0.070(6) 0.057(6) -0.028(5) -0.004(5) -0.012(5)
C1 0.061(7) 0.054(6) 0.063(6) 0.005(5) 0.000(5) -0.009(5)
C2 0.074(7) 0.052(6) 0.049(6) -0.013(4) 0.005(5) -0.015(5)
C3 0.093(8) 0.033(5) 0.037(5) -0.002(4) -0.012(5) -0.007(5)
C4 0.077(7) 0.041(5) 0.052(6) -0.011(4) 0.004(5) -0.004(5)
C5 0.088(8) 0.039(5) 0.051(6) -0.010(4) 0.000(5) 0.001(5)
C6 0.073(8) 0.120(10) 0.090(8) -0.012(7) -0.004(6) 0.003(7)
C7 0.119(9) 0.081(8) 0.071(7) -0.005(6) 0.025(6) -0.049(7)
C8 0.142(10) 0.043(6) 0.093(8) 0.018(6) -0.010(7) 0.005(6)
C9 0.114(9) 0.061(7) 0.079(7) -0.008(5) 0.026(6) 0.031(6)
C10 0.126(9) 0.094(8) 0.034(6) 0.003(5) -0.007(5) 0.008(7)
C11 0.067(7) 0.065(7) 0.053(6) 0.007(5) 0.007(5) -0.005(5)
C12 0.067(7) 0.079(8) 0.055(6) 0.016(5) 0.007(5) -0.010(6)
C13 0.060(7) 0.072(7) 0.068(7) 0.012(6) -0.001(5) -0.010(5)
C14 0.059(6) 0.057(6) 0.063(6) 0.013(5) 0.005(5) -0.016(5)
C15 0.058(6) 0.057(6) 0.060(6) 0.015(5) 0.009(5) -0.009(5)
C16 0.149(11) 0.086(8) 0.051(7) 0.000(6) 0.020(6) -0.026(7)
C17 0.078(8) 0.082(8) 0.115(9) 0.020(7) 0.035(6) 0.025(6)
C18 0.064(8) 0.123(10) 0.106(9) 0.007(7) -0.028(6) -0.018(7)
C19 0.126(10) 0.049(7) 0.094(8) -0.012(6) 0.013(7) -0.010(6)
C20 0.086(8) 0.091(8) 0.064(7) 0.030(6) -0.004(5) 0.008(6)
C21 0.088(8) 0.085(8) 0.042(6) 0.022(5) -0.013(5) -0.014(6)
C22 0.091(9) 0.095(8) 0.046(6) -0.003(5) 0.009(5) -0.010(6)
C23 0.129(10) 0.054(7) 0.095(9) -0.013(6) 0.025(7) 0.020(6)
C24 0.088(8) 0.053(7) 0.124(10) 0.012(6) 0.039(7) 0.017(6)
C25 0.087(8) 0.058(7) 0.074(8) 0.001(6) 0.012(6) -0.001(5)
C26 0.137(10) 0.111(10) 0.055(7) -0.044(6) -0.016(6) -0.005(7)
C31 0.059(7) 0.060(6) 0.049(6) -0.009(4) -0.001(5) -0.003(5)
C32 0.072(8) 0.045(6) 0.070(7) -0.013(5) -0.007(5) 0.016(5)
C33 0.099(9) 0.045(6) 0.063(7) 0.001(5) -0.011(6) -0.003(6)
C34 0.069(8) 0.060(7) 0.055(6) -0.007(5) 0.000(5) -0.010(5)
C35 0.066(7) 0.049(6) 0.059(6) -0.009(5) -0.020(5) 0.001(5)
C36 0.098(9) 0.115(10) 0.076(8) -0.017(7) 0.012(6) -0.007(7)
C37 0.131(11) 0.087(9) 0.117(10) -0.029(7) -0.017(8) 0.052(8)
C38 0.239(16) 0.071(9) 0.082(9) 0.023(7) 0.008(9) -0.027(9)
C39 0.097(10) 0.101(9) 0.089(9) -0.022(7) 0.003(7) -0.015(7)
C40 0.091(8) 0.068(7) 0.080(7) -0.007(6) -0.029(6) 0.000(6)
C41 0.090(8) 0.086(8) 0.061(7) -0.003(6) 0.003(5) 0.010(6)
C42 0.074(7) 0.056(7) 0.086(8) 0.014(6) 0.019(6) -0.001(5)
C43 0.047(6) 0.070(7) 0.077(7) -0.011(6) 0.016(5) -0.017(5)
C44 0.081(8) 0.053(6) 0.070(7) -0.009(5) 0.008(5) -0.005(5)
C45 0.080(8) 0.069(7) 0.079(8) -0.004(6) 0.021(6) 0.009(6)
C46 0.171(13) 0.186(14) 0.041(7) 0.024(8) -0.018(7) 0.031(10)
C47 0.116(10) 0.043(7) 0.163(12) 0.031(7) 0.019(8) 0.002(6)
C48 0.131(10) 0.084(9) 0.105(10) -0.049(7) 0.002(7) -0.035(7)
C49 0.073(8) 0.101(9) 0.098(9) -0.005(7) -0.017(6) 0.015(6)
C50 0.129(10) 0.083(9) 0.108(10) -0.040(7) 0.014(7) 0.027(7)
C51 0.087(8) 0.065(7) 0.112(9) -0.030(7) -0.003(6) 0.030(6)
C52 0.132(11) 0.110(10) 0.083(9) 0.001(7) 0.032(7) 0.043(8)
C53 0.105(9) 0.087(8) 0.054(6) 0.006(5) 0.015(6) -0.002(7)
C54 0.101(9) 0.096(9) 0.072(7) 0.016(6) 0.010(6) 0.004(7)
C55 0.102(9) 0.063(8) 0.092(9) -0.012(7) 0.004(7) -0.015(6)
C56 0.156(12) 0.101(10) 0.123(11) -0.029(8) 0.055(9) -0.007(9)
F1 0.328(16) 0.287(15) 0.189(11) 0.016(10) 0.065(11) -0.187(13)
F2 0.403(18) 0.323(16) 0.111(8) 0.033(8) 0.029(9) -0.225(14)
F3 0.231(13) 0.52(3) 0.198(12) -0.082(14) -0.102(10) 0.208(15)
F4 0.51(2) 0.144(9) 0.184(11) -0.112(8) 0.033(12) -0.056(12)
F5 0.435(17) 0.151(9) 0.123(7) -0.031(6) -0.035(9) -0.130(10)
F6 0.357(19) 0.45(2) 0.150(10) -0.005(12) -0.048(11) 0.276(18)
F7 0.170(8) 0.193(9) 0.221(10) -0.030(8) -0.066(7) -0.080(7)
F8 0.229(11) 0.337(16) 0.160(9) -0.096(9) 0.095(8) -0.022(10)
F9 0.161(7) 0.196(9) 0.108(6) 0.021(6) 0.030(5) 0.020(6)
F10 0.161(8) 0.107(6) 0.220(9) 0.042(6) -0.001(6) -0.015(5)
F11 0.302(12) 0.105(6) 0.164(8) 0.056(6) 0.012(8) -0.074(7)
F12 0.189(8) 0.112(6) 0.150(7) -0.024(5) -0.055(6) -0.035(5)
F13 0.356(16) 0.161(9) 0.375(16) -0.176(10) -0.251(14) 0.151(10)
F14 0.47(2) 0.168(10) 0.096(7) -0.015(6) -0.045(9) 0.035(11)
F15 0.292(14) 0.142(8) 0.264(13) -0.111(9) -0.112(10) 0.085(8)
F16 0.58(3) 0.157(10) 0.096(7) 0.012(6) -0.086(11) -0.064(12)
F17 0.176(11) 0.39(2) 0.36(2) -0.201(16) 0.085(11) -0.137(13)
F18 0.194(12) 0.39(2) 0.350(19) -0.179(16) 0.098(11) -0.185(14)
F19 0.196(9) 0.222(10) 0.090(6) 0.004(6) 0.011(5) 0.022(7)
F20 0.177(7) 0.088(6) 0.194(8) 0.012(5) -0.018(6) 0.055(5)
F21 0.179(8) 0.093(6) 0.211(9) 0.000(5) 0.041(6) 0.052(5)
F22 0.094(6) 0.214(10) 0.199(9) 0.012(7) 0.000(5) -0.019(6)
F23 0.238(10) 0.226(10) 0.071(5) 0.022(5) -0.007(5) 0.069(8)
F24 0.087(6) 0.180(9) 0.249(10) -0.039(7) 0.027(6) -0.045(5)

loop_
_atom_type_symbol
_atom_type_description
_atom_type_scat_dispersion_real
_atom_type_scat_dispersion_imag
_atom_type_scat_source
C C 0.0033 0.0016 'International Tables Vol C Tables 4.2.6.8 and 6.1.1.4'
H H 0.0000 0.0000 'International Tables Vol C Tables 4.2.6.8 and 6.1.1.4'
N N 0.0061 0.0033 'International Tables Vol C Tables 4.2.6.8 and 6.1.1.4'
F F 0.0171 0.0103 'International Tables Vol C Tables 4.2.6.8 and 6.1.1.4'
P P 0.1023 0.0942 'International Tables Vol C Tables 4.2.6.8 and 6.1.1.4'
S S 0.1246 0.1234 'International Tables Vol C Tables 4.2.6.8 and 6.1.1.4'
Fe Fe 0.3463 0.8444 'International Tables Vol C Tables 4.2.6.8 and 6.1.1.4'

loop_
_geom_angle_atom_site_label_1
_geom_angle_atom_site_label_2
_geom_angle_atom_site_label_3
_geom_angle
C1 Fe1 C5 38.9(3)
C1 Fe1 C4 64.9(4)
C5 Fe1 C4 38.4(3)
C1 Fe1 C3 64.8(3)
C5 Fe1 C3 64.9(3)
C4 Fe1 C3 39.2(3)
C1 Fe1 C2 38.8(3)
C5 Fe1 C2 64.6(3)
C4 Fe1 C2 64.4(3)
C3 Fe1 C2 37.9(3)
C1 Fe1 S1 157.1(3)
C5 Fe1 S1 129.9(3)
C4 Fe1 S1 95.9(3)
C3 Fe1 S1 92.5(2)
C2 Fe1 S1 123.1(3)
C1 Fe1 S2 98.2(3)
C5 Fe1 S2 92.7(2)
C4 Fe1 S2 121.7(3)
C3 Fe1 S2 157.6(2)
C2 Fe1 S2 133.6(3)
S1 Fe1 S2 102.78(9)
C1 Fe1 S3 99.4(3)
C5 Fe1 S3 138.1(3)
C4 Fe1 S3 145.7(3)
C3 Fe1 S3 107.0(3)
C2 Fe1 S3 84.1(2)
S1 Fe1 S3 89.96(9)
S2 Fe1 S3 89.46(9)
C1 Fe1 Fe2 144.9(2)
C5 Fe1 Fe2 115.6(3)
C4 Fe1 Fe2 111.8(2)
C3 Fe1 Fe2 136.3(3)
C2 Fe1 Fe2 174.2(3)
S1 Fe1 Fe2 51.85(6)
S2 Fe1 Fe2 52.00(7)
S3 Fe1 Fe2 98.32(7)
N1 Fe2 C13 88.2(4)
N1 Fe2 C14 84.8(3)
C13 Fe2 C14 40.3(3)
N1 Fe2 C12 124.6(4)
C13 Fe2 C12 38.9(3)
C14 Fe2 C12 65.2(4)
N1 Fe2 C15 116.9(3)
C13 Fe2 C15 65.5(3)
C14 Fe2 C15 38.0(3)
C12 Fe2 C15 64.2(3)
N1 Fe2 C11 147.6(3)
C13 Fe2 C11 64.1(3)
C14 Fe2 C11 63.3(3)
C12 Fe2 C11 37.7(3)
C15 Fe2 C11 37.6(3)
N1 Fe2 S1 91.2(2)
C13 Fe2 S1 105.6(3)
C14 Fe2 S1 145.6(3)
C12 Fe2 S1 90.1(3)
C15 Fe2 S1 149.2(3)
C11 Fe2 S1 111.6(3)
N1 Fe2 S2 96.1(2)
C13 Fe2 S2 153.6(3)
C14 Fe2 S2 114.0(3)
C12 Fe2 S2 137.9(3)
C15 Fe2 S2 89.5(2)
C11 Fe2 S2 101.9(2)
S1 Fe2 S2 100.40(9)
N1 Fe2 Fe1 104.1(2)
C13 Fe2 Fe1 152.5(3)
C14 Fe2 Fe1 162.5(2)
C12 Fe2 Fe1 118.5(3)
C15 Fe2 Fe1 125.9(2)
C11 Fe2 Fe1 108.2(2)
S1 Fe2 Fe1 50.59(6)
S2 Fe2 Fe1 50.83(6)
C33 Fe3 C34 38.6(3)
C33 Fe3 C32 38.4(3)
C34 Fe3 C32 64.8(4)
C33 Fe3 C35 63.6(3)
C34 Fe3 C35 38.1(3)
C32 Fe3 C35 64.0(3)
C33 Fe3 C31 63.3(4)
C34 Fe3 C31 63.8(3)
C32 Fe3 C31 38.0(3)
C35 Fe3 C31 37.8(3)
C33 Fe3 S4 150.1(3)
C34 Fe3 S4 111.6(3)
C32 Fe3 S4 143.1(3)
C35 Fe3 S4 90.4(2)
C31 Fe3 S4 105.7(3)
C33 Fe3 S5 106.8(3)
C34 Fe3 S5 145.0(3)
C32 Fe3 S5 90.3(2)
C35 Fe3 S5 149.5(3)
C31 Fe3 S5 111.7(3)
S4 Fe3 S5 103.10(10)
C33 Fe3 S6 88.9(3)
C34 Fe3 S6 85.3(3)
C32 Fe3 S6 123.8(3)
C35 Fe3 S6 117.8(3)
C31 Fe3 S6 148.4(3)
S4 Fe3 S6 90.95(11)
S5 Fe3 S6 89.56(10)
C33 Fe3 Fe4 157.1(3)
C34 Fe3 Fe4 162.8(3)
C32 Fe3 Fe4 123.8(3)
C35 Fe3 Fe4 128.4(3)
C31 Fe3 Fe4 112.6(2)
S4 Fe3 Fe4 51.96(7)
S5 Fe3 Fe4 52.14(7)
S6 Fe3 Fe4 98.92(9)
N2 Fe4 C45 139.5(4)
N2 Fe4 C42 102.2(4)
C45 Fe4 C42 65.9(4)
N2 Fe4 C44 100.4(4)
C45 Fe4 C44 39.1(3)
C42 Fe4 C44 65.6(4)
N2 Fe4 C41 141.4(4)
C45 Fe4 C41 39.4(4)
C42 Fe4 C41 39.3(4)
C44 Fe4 C41 65.8(4)
N2 Fe4 C43 81.7(4)
C45 Fe4 C43 64.7(4)
C42 Fe4 C43 39.1(3)
C44 Fe4 C43 38.2(3)
C41 Fe4 C43 65.2(4)
N2 Fe4 S4 94.0(3)
C45 Fe4 S4 124.4(3)
C42 Fe4 S4 94.5(3)
C44 Fe4 S4 157.5(3)
C41 Fe4 S4 92.2(3)
C43 Fe4 S4 129.2(3)
N2 Fe4 S5 91.0(3)
C45 Fe4 S5 93.2(3)
C42 Fe4 S5 158.6(3)
C44 Fe4 S5 95.7(3)
C41 Fe4 S5 124.9(3)
C43 Fe4 S5 129.1(3)
S4 Fe4 S5 101.42(9)
N2 Fe4 Fe3 102.2(3)
C45 Fe4 Fe3 111.7(3)
C42 Fe4 Fe3 138.8(3)
C44 Fe4 Fe3 139.7(3)
C41 Fe4 Fe3 111.2(3)
C43 Fe4 Fe3 176.1(3)
S4 Fe4 Fe3 51.15(7)
S5 Fe4 Fe3 51.24(7)
C21 S1 Fe1 106.1(3)
C21 S1 Fe2 114.8(3)
Fe1 S1 Fe2 77.56(8)
C52 S6 C53 104.1(5)
C52 S6 Fe3 107.9(4)
C53 S6 Fe3 108.1(4)
C23 S3 C22 104.1(5)
C23 S3 Fe1 107.4(4)
C22 S3 Fe1 107.9(3)
C24 S2 Fe1 107.0(3)
C24 S2 Fe2 113.2(4)
Fe1 S2 Fe2 77.17(8)
C54 S5 Fe3 107.4(4)
C54 S5 Fe4 115.7(4)
Fe3 S5 Fe4 76.62(8)
C51 S4 Fe3 106.6(4)
C51 S4 Fe4 112.3(4)
Fe3 S4 Fe4 76.89(8)
F6 P1 F2 100.5(10)
F6 P1 F3 168.6(12)
F2 P1 F3 89.9(9)
F6 P1 F4 91.1(9)
F2 P1 F4 84.6(7)
F3 P1 F4 85.1(8)
F6 P1 F5 87.0(7)
F2 P1 F5 94.5(6)
F3 P1 F5 97.0(8)
F4 P1 F5 177.7(9)
F6 P1 F1 82.7(8)
F2 P1 F1 176.4(10)
F3 P1 F1 87.1(9)
F4 P1 F1 97.2(7)
F5 P1 F1 83.8(6)
F8 P2 F7 91.7(6)
F8 P2 F10 92.2(7)
F7 P2 F10 89.7(5)
F8 P2 F11 92.0(6)
F7 P2 F11 90.0(5)
F10 P2 F11 175.7(6)
F8 P2 F9 176.7(6)
F7 P2 F9 91.6(5)
F10 P2 F9 88.1(5)
F11 P2 F9 87.7(5)
F8 P2 F12 90.9(6)
F7 P2 F12 177.2(6)
F10 P2 F12 91.1(4)
F11 P2 F12 88.9(5)
F9 P2 F12 85.8(5)
F18 P3 F16 98.8(10)
F18 P3 F17 175.3(12)
F16 P3 F17 84.2(8)
F18 P3 F13 89.2(7)
F16 P3 F13 98.0(7)
F17 P3 F13 93.9(8)
F18 P3 F14 80.3(7)
F16 P3 F14 176.4(8)
F17 P3 F14 96.5(9)
F13 P3 F14 85.4(6)
F18 P3 F15 92.5(8)
F16 P3 F15 87.0(6)
F17 P3 F15 84.0(7)
F13 P3 F15 174.4(9)
F14 P3 F15 89.6(6)
F23 P4 F24 93.6(5)
F23 P4 F20 87.6(5)
F24 P4 F20 89.1(5)
F23 P4 F22 89.8(5)
F24 P4 F22 176.6(6)
F20 P4 F22 90.8(5)
F23 P4 F19 176.9(6)
F24 P4 F19 89.0(5)
F20 P4 F19 90.8(5)
F22 P4 F19 87.5(5)
F23 P4 F21 91.8(5)
F24 P4 F21 91.6(5)
F20 P4 F21 179.1(5)
F22 P4 F21 88.5(5)
F19 P4 F21 89.8(5)
C25 N1 Fe2 163.6(8)
C55 N2 Fe4 168.4(10)
C5 C1 C2 108.2(8)
C5 C1 C6 125.9(9)
C2 C1 C6 125.5(9)
C5 C1 Fe1 71.0(5)
C2 C1 Fe1 73.0(5)
C6 C1 Fe1 127.6(7)
C3 C2 C1 107.9(8)
C3 C2 C7 125.8(9)
C1 C2 C7 126.2(9)
C3 C2 Fe1 70.4(5)
C1 C2 Fe1 68.3(5)
C7 C2 Fe1 129.7(6)
C2 C3 C4 107.3(7)
C2 C3 C8 127.3(9)
C4 C3 C8 125.1(9)
C2 C3 Fe1 71.7(5)
C4 C3 Fe1 69.3(5)
C8 C3 Fe1 128.9(6)
C5 C4 C3 108.3(8)
C5 C4 C9 127.9(9)
C3 C4 C9 122.6(8)
C5 C4 Fe1 70.7(5)
C3 C4 Fe1 71.5(5)
C9 C4 Fe1 133.1(6)
C4 C5 C1 108.1(8)
C4 C5 C10 126.9(9)
C1 C5 C10 124.4(9)
C4 C5 Fe1 70.9(5)
C1 C5 Fe1 70.1(5)
C10 C5 Fe1 131.1(6)
C15 C11 C12 109.6(8)
C15 C11 C16 123.5(8)
C12 C11 C16 125.6(9)
C15 C11 Fe2 70.4(5)
C12 C11 Fe2 69.4(5)
C16 C11 Fe2 136.9(7)
C11 C12 C13 107.9(9)
C11 C12 C17 126.1(10)
C13 C12 C17 125.5(9)
C11 C12 Fe2 73.0(6)
C13 C12 Fe2 68.4(6)
C17 C12 Fe2 130.8(7)
C12 C13 C14 107.0(8)
C12 C13 C18 126.8(9)
C14 C13 C18 125.9(9)
C12 C13 Fe2 72.7(5)
C14 C13 Fe2 71.3(5)
C18 C13 Fe2 126.3(7)
C15 C14 C13 107.9(8)
C15 C14 C19 124.9(8)
C13 C14 C19 127.1(9)
C15 C14 Fe2 72.7(5)
C13 C14 Fe2 68.4(5)
C19 C14 Fe2 127.7(7)
C11 C15 C14 107.6(8)
C11 C15 C20 127.3(9)
C14 C15 C20 124.7(9)
C11 C15 Fe2 71.9(5)
C14 C15 Fe2 69.3(5)
C20 C15 Fe2 129.5(6)
C22 C21 S1 118.2(6)
C21 C22 S3 114.0(6)
C24 C23 S3 117.2(7)
C23 C24 S2 117.4(7)
N1 C25 C26 177.9(12)
C32 C31 C35 108.1(8)
C32 C31 C36 125.3(9)
C35 C31 C36 125.2(9)
C32 C31 Fe3 69.6(5)
C35 C31 Fe3 70.1(5)
C36 C31 Fe3 136.2(7)
C33 C32 C31 106.8(8)
C33 C32 C37 126.9(10)
C31 C32 C37 125.3(10)
C33 C32 Fe3 69.9(5)
C31 C32 Fe3 72.4(5)
C37 C32 Fe3 131.5(7)
C32 C33 C34 109.3(9)
C32 C33 C38 126.0(10)
C34 C33 C38 124.6(11)
C32 C33 Fe3 71.8(5)
C34 C33 Fe3 70.7(5)
C38 C33 Fe3 127.1(7)
C35 C34 C33 107.3(9)
C35 C34 C39 125.7(9)
C33 C34 C39 126.1(10)
C35 C34 Fe3 72.2(5)
C33 C34 Fe3 70.7(5)
C39 C34 Fe3 130.9(7)
C34 C35 C31 108.5(8)
C34 C35 C40 124.6(9)
C31 C35 C40 126.5(9)
C34 C35 Fe3 69.7(5)
C31 C35 Fe3 72.1(5)
C40 C35 Fe3 130.0(6)
C45 C41 C42 106.8(9)
C45 C41 C46 128.2(10)
C42 C41 C46 124.5(10)
C45 C41 Fe4 69.2(6)
C42 C41 Fe4 69.8(6)
C46 C41 Fe4 132.4(8)
C43 C42 C41 107.7(9)
C43 C42 C47 126.9(10)
C41 C42 C47 124.9(10)
C43 C42 Fe4 71.9(5)
C41 C42 Fe4 70.9(6)
C47 C42 Fe4 129.1(7)
C44 C43 C42 108.5(9)
C44 C43 C48 126.3(10)
C42 C43 C48 125.1(10)
C44 C43 Fe4 69.7(5)
C42 C43 Fe4 69.0(5)
C48 C43 Fe4 130.6(7)
C43 C44 C45 108.0(9)
C43 C44 C49 126.1(9)
C45 C44 C49 125.5(9)
C43 C44 Fe4 72.1(5)
C45 C44 Fe4 69.6(6)
C49 C44 Fe4 129.7(7)
C44 C45 C41 108.8(9)
C44 C45 C50 126.1(10)
C41 C45 C50 124.3(10)
C44 C45 Fe4 71.3(6)
C41 C45 Fe4 71.4(6)
C50 C45 Fe4 131.4(8)
C52 C51 S4 117.6(7)
C51 C52 S6 115.9(7)
C54 C53 S6 115.3(7)
C53 C54 S5 116.0(7)
N2 C55 C56 175.6(12)

loop_
_geom_bond_atom_site_label_1
_geom_bond_atom_site_label_2
_geom_bond_distance
Fe1 C1 2.119(9)
Fe1 C5 2.131(8)
Fe1 C4 2.134(8)
Fe1 C3 2.164(8)
Fe1 C2 2.181(9)
Fe1 S1 2.189(2)
Fe1 S2 2.199(2)
Fe1 S3 2.230(2)
Fe1 Fe2 2.7661(16)
Fe2 N1 1.928(8)
Fe2 C13 2.096(9)
Fe2 C14 2.136(8)
Fe2 C12 2.153(10)
Fe2 C15 2.180(8)
Fe2 C11 2.200(9)
Fe2 S1 2.227(2)
Fe2 S2 2.235(2)
Fe3 C33 2.127(9)
Fe3 C34 2.127(9)
Fe3 C32 2.151(8)
Fe3 C35 2.161(8)
Fe3 C31 2.187(8)
Fe3 S4 2.200(3)
Fe3 S5 2.205(2)
Fe3 S6 2.222(3)
Fe3 Fe4 2.7509(17)
Fe4 N2 1.961(8)
Fe4 C45 2.103(10)
Fe4 C42 2.119(9)
Fe4 C44 2.126(10)
Fe4 C41 2.133(10)
Fe4 C43 2.158(9)
Fe4 S4 2.225(3)
Fe4 S5 2.232(3)
S1 C21 1.829(8)
S6 C52 1.805(11)
S6 C53 1.816(10)
S3 C23 1.810(9)
S3 C22 1.830(9)
S2 C24 1.831(10)
S5 C54 1.814(10)
S4 C51 1.829(10)
P1 F6 1.431(10)
P1 F2 1.458(9)
P1 F3 1.457(9)
P1 F4 1.482(8)
P1 F5 1.483(8)
P1 F1 1.515(10)
P2 F8 1.506(9)
P2 F7 1.511(8)
P2 F10 1.558(8)
P2 F11 1.577(8)
P2 F9 1.580(8)
P2 F12 1.580(7)
P3 F18 1.433(10)
P3 F16 1.456(9)
P3 F17 1.469(10)
P3 F13 1.484(8)
P3 F14 1.505(9)
P3 F15 1.513(8)
P4 F23 1.522(7)
P4 F24 1.526(7)
P4 F20 1.534(7)
P4 F22 1.562(8)
P4 F19 1.566(8)
P4 F21 1.578(7)
N1 C25 1.131(10)
N2 C55 1.102(12)
C1 C5 1.416(12)
C1 C2 1.428(11)
C1 C6 1.491(12)
C2 C3 1.412(11)
C2 C7 1.487(12)
C3 C4 1.442(11)
C3 C8 1.477(11)
C4 C5 1.401(11)
C4 C9 1.493(11)
C5 C10 1.504(11)
C11 C15 1.413(12)
C11 C12 1.407(12)
C11 C16 1.512(12)
C12 C13 1.416(12)
C12 C17 1.499(12)
C13 C14 1.459(12)
C13 C18 1.518(12)
C14 C15 1.406(11)
C14 C19 1.520(12)
C15 C20 1.498(11)
C21 C22 1.461(12)
C23 C24 1.435(13)
C25 C26 1.485(13)
C31 C32 1.413(12)
C31 C35 1.409(11)
C31 C36 1.511(12)
C32 C33 1.406(13)
C32 C37 1.475(12)
C33 C34 1.406(12)
C33 C38 1.543(13)
C34 C35 1.400(12)
C34 C39 1.496(13)
C35 C40 1.517(11)
C41 C45 1.429(13)
C41 C42 1.430(13)
C41 C46 1.488(12)
C42 C43 1.431(12)
C42 C47 1.528(12)
C43 C44 1.402(12)
C43 C48 1.489(12)
C44 C45 1.416(12)
C44 C49 1.491(12)
C45 C50 1.509(12)
C51 C52 1.511(13)
C53 C54 1.496(13)
C55 C56 1.597(15)

loop_
_platon_squeeze_void_nr
_platon_squeeze_void_average_x
_platon_squeeze_void_average_y
_platon_squeeze_void_average_z
_platon_squeeze_void_volume
_platon_squeeze_void_count_electrons
_platon_squeeze_void_content
1 0.500 0.000 0.000 169 46 ' '
2 0.500 0.500 0.500 169 46 ' '
